data_1508630
loop_
_publ_author_name
'Villa, Reymundo A.'
'Xu, Qihai'
'Kwon, Ohyun'

_publ_section_title
;
 Total synthesis of (+-)-hirsutine: application of phosphine-catalyzed
 imine-allene [4 + 2] annulation.
;
_journal_issue 17
_journal_name_full 'Organic letters'
_journal_page_first 4634
_journal_page_last 4637
_journal_paper_doi 10.1021/ol302077n
_journal_volume 14
_journal_year 2012
_chemical_formula_moiety '2(C21 H24 N2 O5), C H2 Cl2'
_chemical_formula_sum 'C43 H50 Cl2 N4 O10'
_chemical_formula_weight 853.77
_chemical_name_systematic
;
 ?
;
_space_group_IT_number 15
_symmetry_cell_setting monoclinic
_symmetry_space_group_name_Hall '-C 2yc'
_symmetry_space_group_name_H-M 'C 1 2/c 1'
_atom_sites_solution_hydrogens geom
_atom_sites_solution_primary direct
_atom_sites_solution_secondary difmap
_audit_creation_method SHELXL-97
_cell_angle_alpha 90.00
_cell_angle_beta 100.2810(10)
_cell_angle_gamma 90.00
_cell_formula_units_Z 4
_cell_length_a 28.956(3)
_cell_length_b 12.8042(11)
_cell_length_c 11.6536(10)
_cell_measurement_reflns_used 9596
_cell_measurement_temperature 100(2)
_cell_measurement_theta_max 29.95
_cell_measurement_theta_min 3.91
_cell_volume 4251.3(7)
_computing_cell_refinement 'Bruker SMART'
_computing_data_collection 'Bruker SMART'
_computing_data_reduction 'Bruker SAINT'
_computing_molecular_graphics 'Bruker SHELXTL'
_computing_publication_material 'Bruker SHELXTL'
_computing_structure_refinement 'SHELXL-97 (Sheldrick, 1997)'
_computing_structure_solution 'SHELXS-97 (Sheldrick, 1990)'
_diffrn_ambient_temperature 100(2)
_diffrn_measured_fraction_theta_full 0.993
_diffrn_measured_fraction_theta_max 0.979
_diffrn_measurement_device_type 'CCD area detector'
_diffrn_measurement_method 'phi and omega scans'
_diffrn_radiation_monochromator graphite
_diffrn_radiation_source 'fine-focus sealed tube'
_diffrn_radiation_type MoK\a
_diffrn_radiation_wavelength 0.71073
_diffrn_reflns_av_R_equivalents 0.0167
_diffrn_reflns_av_sigmaI/netI 0.0170
_diffrn_reflns_limit_h_max 40
_diffrn_reflns_limit_h_min -40
_diffrn_reflns_limit_k_max 17
_diffrn_reflns_limit_k_min -17
_diffrn_reflns_limit_l_max 16
_diffrn_reflns_limit_l_min -16
_diffrn_reflns_number 20317
_diffrn_reflns_theta_full 29.00
_diffrn_reflns_theta_max 29.97
_diffrn_reflns_theta_min 3.84
_exptl_absorpt_coefficient_mu 0.215
_exptl_absorpt_correction_T_max 0.958
_exptl_absorpt_correction_T_min 0.942
_exptl_absorpt_correction_type multi-scan
_exptl_absorpt_process_details 'Sadabs (Bruker)'
_exptl_crystal_colour colorless
_exptl_crystal_density_diffrn 1.334
_exptl_crystal_density_method 'not measured'
_exptl_crystal_description platelet
_exptl_crystal_F_000 1800
_exptl_crystal_size_max 0.4
_exptl_crystal_size_mid 0.4
_exptl_crystal_size_min 0.2
_refine_diff_density_max 0.607
_refine_diff_density_min -0.563
_refine_diff_density_rms 0.048
_refine_ls_extinction_method none
_refine_ls_goodness_of_fit_ref 1.030
_refine_ls_hydrogen_treatment constr
_refine_ls_matrix_type full
_refine_ls_number_parameters 269
_refine_ls_number_reflns 6073
_refine_ls_number_restraints 0
_refine_ls_restrained_S_all 1.030
_refine_ls_R_factor_all 0.0531
_refine_ls_R_factor_gt 0.0437
_refine_ls_shift/su_max 0.000
_refine_ls_shift/su_mean 0.000
_refine_ls_structure_factor_coef Fsqd
_refine_ls_weighting_details 'calc w=1/[\s^2^(Fo^2^)+(0.0603P)^2^+3.7405P] where P=(Fo^2^+2Fc^2^)/3'
_refine_ls_weighting_scheme calc
_refine_ls_wR_factor_gt 0.1144
_refine_ls_wR_factor_ref 0.1226
_reflns_number_gt 5096
_reflns_number_total 6073
_reflns_threshold_expression >2sigma(I)
_cod_data_source_file ol302077n_si_003.cif
_cod_data_source_block kw1208s
_cod_depositor_comments
;
The following automatic conversions were performed:

'_symmetry_cell_setting' value 'Monoclinic' changed to 'monoclinic'
according to /home/saulius/struct/CIF-dictionaries/cif_core.dic
dictionary named 'cif_core.dic' version 2.4.2 from 2011-04-26.

Automatic conversion script
Id: cif_fix_values 1891 2012-01-12 08:04:46Z andrius 
;
_cod_original_sg_symbol_H-M 'C 2/c'
_cod_database_code 1508630

loop_
_symmetry_equiv_pos_as_xyz
'x, y, z'
'-x, y, -z+1/2'
'x+1/2, y+1/2, z'
'-x+1/2, y+1/2, -z+1/2'
'-x, -y, -z'
'x, -y, z-1/2'
'-x+1/2, -y+1/2, -z'
'x+1/2, -y+1/2, z-1/2'

loop_
_atom_site_label
_atom_site_type_symbol
_atom_site_fract_x
_atom_site_fract_y
_atom_site_fract_z
_atom_site_U_iso_or_equiv
_atom_site_adp_type
_atom_site_occupancy
_atom_site_symmetry_multiplicity
_atom_site_calc_flag
_atom_site_refinement_flags
O1 O 0.17556(3) 0.09370(7) -0.03995(8) 0.0272(2) Uani 1 1 d .
O2 O 0.07680(4) 0.13529(8) 0.39184(8) 0.0351(2) Uani 1 1 d .
O3 O 0.06493(4) 0.02554(9) 0.24001(9) 0.0424(3) Uani 1 1 d .
O4 O 0.04341(4) 0.19800(9) 0.03765(10) 0.0437(3) Uani 1 1 d .
O5 O 0.04398(4) 0.32853(9) 0.16410(10) 0.0436(3) Uani 1 1 d .
N1 N 0.25010(3) 0.05672(7) 0.45896(8) 0.01764(18) Uani 1 1 d .
H1 H 0.2242 0.0231 0.4657 0.021 Uiso 1 1 calc R
N2 N 0.23014(3) 0.25098(7) 0.21845(8) 0.01709(18) Uani 1 1 d .
C1 C 0.32599(4) 0.10758(9) 0.48354(9) 0.0193(2) Uani 1 1 d .
C2 C 0.37360(4) 0.10294(10) 0.53474(11) 0.0255(2) Uani 1 1 d .
H2 H 0.3957 0.1488 0.5101 0.031 Uiso 1 1 calc R
C3 C 0.38786(5) 0.03005(11) 0.62208(12) 0.0295(3) Uani 1 1 d .
H3 H 0.4201 0.0259 0.6567 0.035 Uiso 1 1 calc R
C4 C 0.35561(4) -0.03755(10) 0.66019(11) 0.0264(2) Uani 1 1 d .
H4 H 0.3664 -0.0856 0.7212 0.032 Uiso 1 1 calc R
C5 C 0.30837(4) -0.03581(9) 0.61072(10) 0.0211(2) Uani 1 1 d .
H5 H 0.2865 -0.0818 0.6362 0.025 Uiso 1 1 calc R
C6 C 0.29434(4) 0.03665(8) 0.52177(9) 0.0180(2) Uani 1 1 d .
C7 C 0.25342(4) 0.13875(8) 0.38363(9) 0.0170(2) Uani 1 1 d .
C8 C 0.29874(4) 0.17265(9) 0.39625(9) 0.0187(2) Uani 1 1 d .
C9 C 0.31177(4) 0.26416(9) 0.32853(10) 0.0215(2) Uani 1 1 d .
H9A H 0.3283 0.2397 0.2662 0.026 Uiso 1 1 calc R
H9B H 0.3331 0.3112 0.3808 0.026 Uiso 1 1 calc R
C10 C 0.26719(4) 0.32287(9) 0.27495(10) 0.0200(2) Uani 1 1 d .
H10A H 0.2555 0.3628 0.3367 0.024 Uiso 1 1 calc R
H10B H 0.2746 0.3733 0.2165 0.024 Uiso 1 1 calc R
C11 C 0.21221(4) 0.18541(8) 0.30523(9) 0.01634(19) Uani 1 1 d .
H11 H 0.1946 0.2306 0.3525 0.020 Uiso 1 1 calc R
C12 C 0.17881(4) 0.10271(8) 0.24164(9) 0.0175(2) Uani 1 1 d .
H12A H 0.1662 0.0602 0.2999 0.021 Uiso 1 1 calc R
H12B H 0.1967 0.0556 0.1982 0.021 Uiso 1 1 calc R
C13 C 0.13765(4) 0.15059(8) 0.15608(9) 0.0176(2) Uani 1 1 d .
H13 H 0.1231 0.0938 0.1027 0.021 Uiso 1 1 calc R
C14 C 0.15642(4) 0.23405(8) 0.08131(9) 0.0186(2) Uani 1 1 d .
H14 H 0.1291 0.2751 0.0398 0.022 Uiso 1 1 calc R
C15 C 0.19065(4) 0.31013(8) 0.15267(9) 0.0197(2) Uani 1 1 d .
H15A H 0.2023 0.3607 0.1002 0.024 Uiso 1 1 calc R
H15B H 0.1746 0.3495 0.2071 0.024 Uiso 1 1 calc R
C16 C 0.18042(4) 0.18370(10) -0.00933(9) 0.0221(2) Uani 1 1 d .
H16 H 0.2009 0.2259 -0.0449 0.027 Uiso 1 1 calc R
C17 C 0.09934(4) 0.19501(9) 0.21850(10) 0.0197(2) Uani 1 1 d .
H17 H 0.1127 0.2510 0.2745 0.024 Uiso 1 1 calc R
C18 C 0.07845(4) 0.10795(10) 0.28291(10) 0.0234(2) Uani 1 1 d .
C19 C 0.05648(7) 0.05733(14) 0.45909(13) 0.0443(4) Uani 1 1 d .
H19A H 0.0228 0.0513 0.4289 0.067 Uiso 1 1 calc R
H19B H 0.0613 0.0786 0.5412 0.067 Uiso 1 1 calc R
H19C H 0.0716 -0.0103 0.4525 0.067 Uiso 1 1 calc R
C20 C 0.05926(4) 0.23857(10) 0.12879(10) 0.0235(2) Uani 1 1 d .
C21 C 0.00606(8) 0.37628(18) 0.08326(19) 0.0675(7) Uani 1 1 d .
H21A H 0.0157 0.3854 0.0074 0.070 Uiso 1 1 calc R
H21B H -0.0014 0.4445 0.1134 0.070 Uiso 1 1 calc R
H21C H -0.0217 0.3312 0.0743 0.070 Uiso 1 1 calc R
C22 C 0.5000 0.30086(19) 0.2500 0.0429(5) Uani 1 2 d S
H22A H 0.5075 0.3464 0.3195 0.051 Uiso 0.50 1 calc PR
H22B H 0.4925 0.3464 0.1805 0.051 Uiso 0.50 1 calc PR
Cl1 Cl 0.45095(3) 0.22557(6) 0.26145(7) 0.0947(3) Uani 1 1 d .

loop_
_atom_site_aniso_label
_atom_site_aniso_U_11
_atom_site_aniso_U_22
_atom_site_aniso_U_33
_atom_site_aniso_U_23
_atom_site_aniso_U_13
_atom_site_aniso_U_12
O1 0.0296(4) 0.0287(4) 0.0235(4) -0.0068(3) 0.0052(3) 0.0050(3)
O2 0.0531(6) 0.0335(5) 0.0211(4) 0.0044(4) 0.0136(4) -0.0002(4)
O3 0.0547(7) 0.0405(6) 0.0343(5) -0.0052(4) 0.0142(5) -0.0218(5)
O4 0.0420(6) 0.0462(6) 0.0349(5) -0.0073(5) -0.0150(4) 0.0134(5)
O5 0.0487(6) 0.0426(6) 0.0358(5) -0.0024(5) -0.0022(5) 0.0265(5)
N1 0.0186(4) 0.0184(4) 0.0154(4) 0.0015(3) 0.0017(3) -0.0004(3)
N2 0.0216(4) 0.0155(4) 0.0145(4) 0.0015(3) 0.0040(3) -0.0011(3)
C1 0.0212(5) 0.0194(5) 0.0170(5) -0.0036(4) 0.0024(4) 0.0009(4)
C2 0.0201(5) 0.0276(6) 0.0277(6) -0.0016(5) 0.0014(4) -0.0006(4)
C3 0.0216(6) 0.0321(6) 0.0317(6) -0.0005(5) -0.0034(5) 0.0036(5)
C4 0.0279(6) 0.0247(6) 0.0241(5) 0.0006(4) -0.0025(4) 0.0057(4)
C5 0.0244(5) 0.0196(5) 0.0185(5) -0.0011(4) 0.0015(4) 0.0028(4)
C6 0.0200(5) 0.0180(5) 0.0152(4) -0.0037(4) 0.0013(4) 0.0023(4)
C7 0.0202(5) 0.0175(5) 0.0135(4) -0.0010(4) 0.0034(4) 0.0000(4)
C8 0.0204(5) 0.0191(5) 0.0169(5) -0.0019(4) 0.0038(4) -0.0009(4)
C9 0.0217(5) 0.0219(5) 0.0214(5) -0.0004(4) 0.0051(4) -0.0039(4)
C10 0.0251(5) 0.0163(5) 0.0191(5) -0.0018(4) 0.0058(4) -0.0030(4)
C11 0.0192(5) 0.0165(4) 0.0137(4) 0.0008(4) 0.0039(4) 0.0005(4)
C12 0.0187(5) 0.0163(5) 0.0168(4) 0.0018(4) 0.0016(4) 0.0007(4)
C13 0.0188(5) 0.0186(5) 0.0150(4) 0.0008(4) 0.0020(4) 0.0025(4)
C14 0.0227(5) 0.0188(5) 0.0144(4) 0.0019(4) 0.0035(4) 0.0042(4)
C15 0.0267(5) 0.0161(5) 0.0167(5) 0.0020(4) 0.0048(4) 0.0019(4)
C16 0.0232(5) 0.0279(6) 0.0154(5) 0.0004(4) 0.0039(4) 0.0032(4)
C17 0.0185(5) 0.0231(5) 0.0173(5) 0.0003(4) 0.0028(4) 0.0019(4)
C18 0.0189(5) 0.0305(6) 0.0207(5) 0.0033(4) 0.0034(4) 0.0011(4)
C19 0.0600(10) 0.0464(9) 0.0311(7) 0.0151(6) 0.0202(7) 0.0022(7)
C20 0.0179(5) 0.0289(6) 0.0239(5) 0.0036(4) 0.0046(4) 0.0037(4)
C21 0.0707(13) 0.0708(13) 0.0548(11) 0.0058(10) -0.0053(10) 0.0509(11)
C22 0.0405(11) 0.0432(12) 0.0420(12) 0.000 -0.0005(9) 0.000
Cl1 0.0849(5) 0.1036(5) 0.0905(5) 0.0037(4) 0.0014(4) -0.0576(4)

loop_
_atom_type_symbol
_atom_type_description
_atom_type_scat_dispersion_real
_atom_type_scat_dispersion_imag
_atom_type_scat_source
C C 0.0033 0.0016 'International Tables Vol C Tables 4.2.6.8 and 6.1.1.4'
H H 0.0000 0.0000 'International Tables Vol C Tables 4.2.6.8 and 6.1.1.4'
N N 0.0061 0.0033 'International Tables Vol C Tables 4.2.6.8 and 6.1.1.4'
O O 0.0106 0.0060 'International Tables Vol C Tables 4.2.6.8 and 6.1.1.4'
Cl Cl 0.1484 0.1585 'International Tables Vol C Tables 4.2.6.8 and 6.1.1.4'

loop_
_geom_angle_atom_site_label_1
_geom_angle_atom_site_label_2
_geom_angle_atom_site_label_3
_geom_angle
_geom_angle_site_symmetry_1
_geom_angle_site_symmetry_3
C18 O2 C19 114.92(12) . .
C20 O5 C21 114.91(13) . .
C6 N1 C7 108.35(9) . .
C6 N1 H1 125.8 . .
C7 N1 H1 125.8 . .
C15 N2 C10 110.33(8) . .
C15 N2 C11 108.31(8) . .
C10 N2 C11 111.41(8) . .
C2 C1 C6 118.74(10) . .
C2 C1 C8 134.40(11) . .
C6 C1 C8 106.85(10) . .
C3 C2 C1 118.79(12) . .
C3 C2 H2 120.6 . .
C1 C2 H2 120.6 . .
C2 C3 C4 121.29(11) . .
C2 C3 H3 119.4 . .
C4 C3 H3 119.4 . .
C5 C4 C3 121.44(11) . .
C5 C4 H4 119.3 . .
C3 C4 H4 119.3 . .
C4 C5 C6 117.01(11) . .
C4 C5 H5 121.5 . .
C6 C5 H5 121.5 . .
N1 C6 C5 129.53(11) . .
N1 C6 C1 107.74(9) . .
C5 C6 C1 122.70(10) . .
C8 C7 N1 110.33(9) . .
C8 C7 C11 125.95(10) . .
N1 C7 C11 123.65(9) . .
C7 C8 C1 106.72(10) . .
C7 C8 C9 121.30(10) . .
C1 C8 C9 131.94(10) . .
C8 C9 C10 109.05(9) . .
C8 C9 H9A 109.9 . .
C10 C9 H9A 109.9 . .
C8 C9 H9B 109.9 . .
C10 C9 H9B 109.9 . .
H9A C9 H9B 108.3 . .
N2 C10 C9 111.67(9) . .
N2 C10 H10A 109.3 . .
C9 C10 H10A 109.3 . .
N2 C10 H10B 109.3 . .
C9 C10 H10B 109.3 . .
H10A C10 H10B 107.9 . .
N2 C11 C7 107.83(9) . .
N2 C11 C12 109.26(8) . .
C7 C11 C12 112.71(9) . .
N2 C11 H11 109.0 . .
C7 C11 H11 109.0 . .
C12 C11 H11 109.0 . .
C11 C12 C13 112.76(9) . .
C11 C12 H12A 109.0 . .
C13 C12 H12A 109.0 . .
C11 C12 H12B 109.0 . .
C13 C12 H12B 109.0 . .
H12A C12 H12B 107.8 . .
C14 C13 C12 109.45(9) . .
C14 C13 C17 111.60(9) . .
C12 C13 C17 112.41(9) . .
C14 C13 H13 107.7 . .
C12 C13 H13 107.7 . .
C17 C13 H13 107.7 . .
C16 C14 C15 108.59(9) . .
C16 C14 C13 110.68(9) . .
C15 C14 C13 113.30(9) . .
C16 C14 H14 108.0 . .
C15 C14 H14 108.0 . .
C13 C14 H14 108.0 . .
N2 C15 C14 108.95(9) . .
N2 C15 H15A 109.9 . .
C14 C15 H15A 109.9 . .
N2 C15 H15B 109.9 . .
C14 C15 H15B 109.9 . .
H15A C15 H15B 108.3 . .
O1 C16 C14 124.82(11) . .
O1 C16 H16 117.6 . .
C14 C16 H16 117.6 . .
C20 C17 C18 106.54(9) . .
C20 C17 C13 109.64(9) . .
C18 C17 C13 110.14(9) . .
C20 C17 H17 110.2 . .
C18 C17 H17 110.2 . .
C13 C17 H17 110.2 . .
O3 C18 O2 124.39(12) . .
O3 C18 C17 124.33(11) . .
O2 C18 C17 111.28(11) . .
O2 C19 H19A 109.5 . .
O2 C19 H19B 109.5 . .
H19A C19 H19B 109.5 . .
O2 C19 H19C 109.5 . .
H19A C19 H19C 109.5 . .
H19B C19 H19C 109.5 . .
O4 C20 O5 123.78(12) . .
O4 C20 C17 125.06(11) . .
O5 C20 C17 111.17(10) . .
O5 C21 H21A 109.5 . .
O5 C21 H21B 109.5 . .
H21A C21 H21B 109.5 . .
O5 C21 H21C 109.5 . .
H21A C21 H21C 109.5 . .
H21B C21 H21C 109.5 . .
Cl1 C22 Cl1 112.76(15) . 2_655
Cl1 C22 H22A 109.0 . .
Cl1 C22 H22A 109.0 2_655 .
Cl1 C22 H22B 109.0 . .
Cl1 C22 H22B 109.0 2_655 .
H22A C22 H22B 107.8 . .

loop_
_geom_bond_atom_site_label_1
_geom_bond_atom_site_label_2
_geom_bond_distance
_geom_bond_site_symmetry_2
O1 C16 1.2071(15) .
O2 C18 1.3258(15) .
O2 C19 1.4566(17) .
O3 C18 1.2028(16) .
O4 C20 1.1977(16) .
O5 C20 1.3255(16) .
O5 C21 1.4482(19) .
N1 C6 1.3812(14) .
N1 C7 1.3832(14) .
N1 H1 0.8800 .
N2 C15 1.4683(14) .
N2 C10 1.4764(14) .
N2 C11 1.4781(13) .
C1 C2 1.4023(16) .
C1 C6 1.4174(16) .
C1 C8 1.4370(15) .
C2 C3 1.3884(18) .
C2 H2 0.9500 .
C3 C4 1.4022(19) .
C3 H3 0.9500 .
C4 C5 1.3865(17) .
C4 H4 0.9500 .
C5 C6 1.3964(15) .
C5 H5 0.9500 .
C7 C8 1.3649(15) .
C7 C11 1.4921(15) .
C8 C9 1.4981(16) .
C9 C10 1.5274(16) .
C9 H9A 0.9900 .
C9 H9B 0.9900 .
C10 H10A 0.9900 .
C10 H10B 0.9900 .
C11 C12 1.5329(15) .
C11 H11 1.0000 .
C12 C13 1.5383(15) .
C12 H12A 0.9900 .
C12 H12B 0.9900 .
C13 C14 1.5380(15) .
C13 C17 1.5399(15) .
C13 H13 1.0000 .
C14 C16 1.5087(15) .
C14 C15 1.5260(16) .
C14 H14 1.0000 .
C15 H15A 0.9900 .
C15 H15B 0.9900 .
C16 H16 0.9500 .
C17 C20 1.5225(16) .
C17 C18 1.5276(16) .
C17 H17 1.0000 .
C19 H19A 0.9800 .
C19 H19B 0.9800 .
C19 H19C 0.9800 .
C21 H21A 0.9800 .
C21 H21B 0.9800 .
C21 H21C 0.9800 .
C22 Cl1 1.7412(15) .
C22 Cl1 1.7412(15) 2_655
C22 H22A 0.9900 .
C22 H22B 0.9900 .

loop_
_geom_torsion_atom_site_label_1
_geom_torsion_atom_site_label_2
_geom_torsion_atom_site_label_3
_geom_torsion_atom_site_label_4
_geom_torsion
C6 C1 C2 C3 -0.88(17)
C8 C1 C2 C3 177.70(12)
C1 C2 C3 C4 -0.64(19)
C2 C3 C4 C5 1.3(2)
C3 C4 C5 C6 -0.35(18)
C7 N1 C6 C5 177.37(11)
C7 N1 C6 C1 -0.53(12)
C4 C5 C6 N1 -178.85(11)
C4 C5 C6 C1 -1.23(16)
C2 C1 C6 N1 179.94(10)
C8 C1 C6 N1 1.00(12)
C2 C1 C6 C5 1.86(16)
C8 C1 C6 C5 -177.07(10)
C6 N1 C7 C8 -0.18(12)
C6 N1 C7 C11 -177.24(9)
N1 C7 C8 C1 0.80(12)
C11 C7 C8 C1 177.78(10)
N1 C7 C8 C9 -177.27(10)
C11 C7 C8 C9 -0.29(17)
C2 C1 C8 C7 -179.80(12)
C6 C1 C8 C7 -1.10(12)
C2 C1 C8 C9 -2.0(2)
C6 C1 C8 C9 176.69(11)
C7 C8 C9 C10 14.15(14)
C1 C8 C9 C10 -163.37(11)
C15 N2 C10 C9 -171.34(9)
C11 N2 C10 C9 68.32(11)
C8 C9 C10 N2 -46.51(12)
C15 N2 C11 C7 -171.22(8)
C10 N2 C11 C7 -49.70(11)
C15 N2 C11 C12 65.96(10)
C10 N2 C11 C12 -172.51(9)
C8 C7 C11 N2 17.50(14)
N1 C7 C11 N2 -165.90(9)
C8 C7 C11 C12 138.18(11)
N1 C7 C11 C12 -45.22(14)
N2 C11 C12 C13 -57.21(11)
C7 C11 C12 C13 -177.07(9)
C11 C12 C13 C14 47.17(12)
C11 C12 C13 C17 -77.43(11)
C12 C13 C14 C16 74.58(11)
C17 C13 C14 C16 -160.34(9)
C12 C13 C14 C15 -47.67(12)
C17 C13 C14 C15 77.41(11)
C10 N2 C15 C14 171.80(8)
C11 N2 C15 C14 -66.00(10)
C16 C14 C15 N2 -65.51(11)
C13 C14 C15 N2 57.89(12)
C15 C14 C16 O1 142.65(12)
C13 C14 C16 O1 17.68(16)
C14 C13 C17 C20 57.98(12)
C12 C13 C17 C20 -178.61(9)
C14 C13 C17 C18 174.91(9)
C12 C13 C17 C18 -61.68(12)
C19 O2 C18 O3 -0.6(2)
C19 O2 C18 C17 178.88(11)
C20 C17 C18 O3 69.58(16)
C13 C17 C18 O3 -49.27(16)
C20 C17 C18 O2 -109.90(11)
C13 C17 C18 O2 131.26(10)
C21 O5 C20 O4 -0.3(2)
C21 O5 C20 C17 179.37(15)
C18 C17 C20 O4 -77.72(16)
C13 C17 C20 O4 41.45(17)
C18 C17 C20 O5 102.63(12)
C13 C17 C20 O5 -138.20(11)
